data_7246903
loop_
_publ_author_name
'Thu\'ery, Pierre'
'Atoini, Youssef'
'Harrowfield, Jack'

_publ_section_title
;
 Triple-armed aliphatic tricarboxylic acids as sources of ligands for
 uranyl ion: influence of bridgehead functionalization
;
_journal_issue 27
_journal_name_full CrystEngComm
_journal_page_first 3904
_journal_page_last 3915
_journal_paper_doi 10.1039/D3CE00526G
_journal_volume 25
_journal_year 2023
_chemical_formula_sum 'C12 H26 N2 O13 U'
_chemical_formula_weight 644.38
_space_group_crystal_system monoclinic
_space_group_IT_number 14
_space_group_name_Hall '-P 2yn'
_space_group_name_H-M_alt 'P 1 21/n 1'
_atom_sites_solution_hydrogens mixed
_audit_update_record
;
2023-05-23 deposited with the CCDC.	2023-06-21 downloaded from the CCDC.
;
_cell_angle_alpha 90
_cell_angle_beta 116.773(3)
_cell_angle_gamma 90
_cell_formula_units_Z 4
_cell_length_a 11.6052(7)
_cell_length_b 15.1797(10)
_cell_length_c 12.7681(13)
_cell_measurement_reflns_used 796
_cell_measurement_temperature 100(2)
_cell_measurement_theta_max 26.1956
_cell_measurement_theta_min 4.5035
_cell_volume 2008.1(3)
_computing_cell_refinement 'SAINT V8.40B (Bruker AXS LLC, 2019)'
_computing_data_collection 'Bruker Instrument Service vV6.2.16'
_computing_data_reduction 'SAINT V8.40B (Bruker AXS LLC, 2019)'
_computing_molecular_graphics 'shelXle (C.B. Huebschle, rev 1328)'
_computing_structure_refinement 'SHELXL-2019/1 (Sheldrick, 2019)'
_computing_structure_solution 'XT, VERSION 2018/2'
_diffrn_ambient_temperature 100(2)
_diffrn_detector_area_resol_mean 7.41
_diffrn_detector_type 'Bruker PHOTON III area detector'
_diffrn_measured_fraction_theta_full 0.998
_diffrn_measured_fraction_theta_max 0.998
_diffrn_measurement_device 'Kappa diffractometer'
_diffrn_measurement_device_type 'Bruker D8 Quest'
_diffrn_measurement_method '\f and \w scans'
_diffrn_radiation_monochromator 'multilayer mirror optics'
_diffrn_radiation_type MoK\a
_diffrn_radiation_wavelength 0.71073
_diffrn_reflns_av_R_equivalents 0.0524
_diffrn_reflns_av_unetI/netI 0.0176
_diffrn_reflns_limit_h_max 14
_diffrn_reflns_limit_h_min -14
_diffrn_reflns_limit_k_max 18
_diffrn_reflns_limit_k_min -18
_diffrn_reflns_limit_l_max 15
_diffrn_reflns_limit_l_min -15
_diffrn_reflns_number 71359
_diffrn_reflns_theta_full 25.68
_diffrn_reflns_theta_max 25.68
_diffrn_reflns_theta_min 1.97
_diffrn_source 'microfocus sealed X-ray tube'
_diffrn_source_current 1.4
_diffrn_source_type 'Incoatec I\ms 70 W'
_diffrn_source_voltage 50
_exptl_absorpt_coefficient_mu 8.150
_exptl_absorpt_correction_T_max 0.75
_exptl_absorpt_correction_T_min 0.59
_exptl_absorpt_correction_type multi-scan
_exptl_absorpt_process_details
;
Krause, L., Herbst-Irmer, R., Sheldrick, G. M., Stalke, D. (2015).
"Comparison of silver and molybdenum microfocus X-ray sources for
single-crystal structure determination"
J. Appl. Cryst. 48, 3-10.
doi:10.1107/S1600576714022985
;
_exptl_crystal_colour 'translucent light yellow'
_exptl_crystal_density_diffrn 2.131
_exptl_crystal_density_method 'not measured'
_exptl_crystal_description irregular
_exptl_crystal_F_000 1232
_exptl_crystal_size_max 0.078
_exptl_crystal_size_mid 0.050
_exptl_crystal_size_min 0.031
_refine_diff_density_max 1.177
_refine_diff_density_min -0.645
_refine_ls_extinction_method none
_refine_ls_goodness_of_fit_ref 1.049
_refine_ls_hydrogen_treatment mixed
_refine_ls_matrix_type full
_refine_ls_number_parameters 269
_refine_ls_number_reflns 3814
_refine_ls_number_restraints 3
_refine_ls_restrained_S_all 1.049
_refine_ls_R_factor_all 0.0204
_refine_ls_R_factor_gt 0.0187
_refine_ls_shift/su_max 0.002
_refine_ls_shift/su_mean 0.000
_refine_ls_structure_factor_coef Fsqd
_refine_ls_weighting_details 'w=1/[\s^2^(Fo^2^)+(0.0185P)^2^+6.2592P] where P=(Fo^2^+2Fc^2^)/3'
_refine_ls_weighting_scheme calc
_refine_ls_wR_factor_gt 0.0454
_refine_ls_wR_factor_ref 0.0464
_reflns_number_gt 3589
_reflns_number_total 3814
_reflns_threshold_expression 'I > 2\s(I)'
_cod_data_source_file d3ce00526g1.cif
_cod_data_source_block 1
_cod_depositor_comments
;
The following automatic conversions were performed:

data item '_exptl_absorpt_correction_type' value 'Multi-Scan' was
changed to 'multi-scan' in accordance with the
/home/data/users/saulius/crontab/automatic-downloads/rss-feeds/RSC/lib/dictionaries/cif_core.dic
dictionary named 'cif_core.dic' version 2.4.2 last updated on
2011-04-26.

Automatic conversion script
Id: cif_fix_values 8170 2020-07-09 18:12:32Z antanas 

 Adding full bibliography for 7246903--7246909.cif.
;
_cod_database_code 7246903

loop_
_space_group_symop_operation_xyz
'x, y, z'
'-x+1/2, y+1/2, -z+1/2'
'-x, -y, -z'
'x-1/2, -y-1/2, z-1/2'

loop_
_atom_site_label
_atom_site_type_symbol
_atom_site_fract_x
_atom_site_fract_y
_atom_site_fract_z
_atom_site_U_iso_or_equiv
_atom_site_adp_type
_atom_site_occupancy
_atom_site_site_symmetry_order
_atom_site_calc_flag
_atom_site_refinement_flags_posn
_atom_site_refinement_flags_adp
_atom_site_refinement_flags_occupancy
_atom_site_disorder_assembly
_atom_site_disorder_group
U1 U 0.35244(2) 0.91984(2) 0.65860(2) 0.01530(5) Uani 1 1 d . . . . .
O1 O 0.3897(3) 0.85122(17) 0.7810(2) 0.0267(6) Uani 1 1 d . . . . .
O2 O 0.3160(3) 0.98680(16) 0.5342(2) 0.0264(6) Uani 1 1 d . . . . .
O3 O 0.3838(2) 0.79782(16) 0.5454(2) 0.0250(6) Uani 1 1 d . . . . .
O4 O 0.5563(2) 0.87107(18) 0.6605(3) 0.0324(7) Uani 1 1 d . . . . .
O5 O 0.9656(2) 0.52205(17) 0.7264(2) 0.0278(6) Uani 1 1 d . . . . .
O6 O 1.1463(2) 0.54462(17) 0.7182(2) 0.0273(6) Uani 1 1 d . . . . .
O7 O 1.1423(2) 0.96076(16) 0.6437(2) 0.0223(5) Uani 1 1 d . . . . .
O8 O 1.1463(2) 0.83775(16) 0.5565(2) 0.0215(5) Uani 1 1 d . . . . .
O9 O 0.6400(3) 0.7429(2) 0.3083(2) 0.0445(8) Uani 1 1 d . . . . .
O10 O 0.6977(3) 0.61952(19) 0.3955(3) 0.0409(7) Uani 1 1 d . . . . .
O11 O 0.7693(4) 0.5614(3) 0.7920(4) 0.0702(12) Uani 1 1 d D . . . .
H11A H 0.796(6) 0.550(5) 0.864(2) 0.105 Uiso 1 1 d D U . . .
H11B H 0.832(4) 0.553(5) 0.778(5) 0.105 Uiso 1 1 d D U . . .
O12 O 0.3073(4) 0.6898(3) 0.3284(4) 0.0776(13) Uani 1 1 d . . . . .
O13 O 1.5565(5) 0.4722(3) 0.6339(5) 0.0944(17) Uani 1 1 d . . . . .
N1 N 0.7008(3) 0.6999(2) 0.3953(3) 0.0219(6) Uani 1 1 d . . . . .
N2 N 1.3669(4) 0.5607(3) 0.6687(4) 0.0382(9) Uani 1 1 d . . . . .
H2A H 1.322(5) 0.533(3) 0.700(5) 0.049(15) Uiso 1 1 d . . . . .
H2B H 1.413(5) 0.517(4) 0.653(4) 0.050(15) Uiso 1 1 d . . . . .
C1 C 0.7832(3) 0.7504(2) 0.5089(3) 0.0159(6) Uani 1 1 d . . . . .
C2 C 0.6876(3) 0.8044(2) 0.5336(3) 0.0200(7) Uani 1 1 d . . . . .
H2C H 0.642060 0.845094 0.466908 0.024 Uiso 1 1 calc R U . . .
H2D H 0.736707 0.840803 0.604166 0.024 Uiso 1 1 calc R U . . .
C3 C 0.5870(3) 0.7515(2) 0.5528(4) 0.0258(8) Uani 1 1 d . . . . .
H3A H 0.531333 0.719280 0.479898 0.031 Uiso 1 1 calc R U . . .
H3B H 0.631054 0.707502 0.615537 0.031 Uiso 1 1 calc R U . . .
C4 C 0.5040(3) 0.8104(2) 0.5866(3) 0.0221(7) Uani 1 1 d . . . . .
C5 C 0.8555(3) 0.6831(2) 0.6041(3) 0.0185(7) Uani 1 1 d . . . . .
H5A H 0.793557 0.637161 0.601222 0.022 Uiso 1 1 calc R U . . .
H5B H 0.887522 0.712786 0.681202 0.022 Uiso 1 1 calc R U . . .
C6 C 0.9699(3) 0.6377(2) 0.5973(3) 0.0202(7) Uani 1 1 d . . . . .
H6A H 0.940411 0.612781 0.517674 0.024 Uiso 1 1 calc R U . . .
H6B H 1.036757 0.682442 0.609100 0.024 Uiso 1 1 calc R U . . .
C7 C 1.0298(3) 0.5653(2) 0.6859(3) 0.0221(7) Uani 1 1 d . . . . .
C8 C 0.8712(3) 0.8103(2) 0.4789(3) 0.0161(7) Uani 1 1 d . . . . .
H8A H 0.928643 0.773132 0.459016 0.019 Uiso 1 1 calc R U . . .
H8B H 0.817154 0.845932 0.408859 0.019 Uiso 1 1 calc R U . . .
C9 C 0.9533(3) 0.8718(2) 0.5788(3) 0.0185(7) Uani 1 1 d . . . . .
H9A H 0.906875 0.928455 0.567386 0.022 Uiso 1 1 calc R U . . .
H9B H 0.962152 0.845914 0.653184 0.022 Uiso 1 1 calc R U . . .
C10 C 1.0859(3) 0.8905(2) 0.5912(3) 0.0175(7) Uani 1 1 d . . . . .
C11 C 1.4510(6) 0.6280(3) 0.7475(4) 0.0479(13) Uani 1 1 d . . . . .
H11C H 1.513240 0.647264 0.719912 0.072 Uiso 1 1 calc R U . . .
H11D H 1.497395 0.603602 0.826781 0.072 Uiso 1 1 calc R U . . .
H11E H 1.398993 0.678457 0.748895 0.072 Uiso 1 1 calc R U . . .
C12 C 1.2801(6) 0.5938(4) 0.5525(5) 0.0576(14) Uani 1 1 d . . . . .
H12C H 1.231216 0.644008 0.559995 0.086 Uiso 1 1 calc R U . . .
H12D H 1.220235 0.547081 0.507008 0.086 Uiso 1 1 calc R U . . .
H12E H 1.330576 0.612744 0.512206 0.086 Uiso 1 1 calc R U . . .

loop_
_atom_site_aniso_label
_atom_site_aniso_U_11
_atom_site_aniso_U_22
_atom_site_aniso_U_33
_atom_site_aniso_U_23
_atom_site_aniso_U_13
_atom_site_aniso_U_12
U1 0.01176(7) 0.01167(7) 0.02419(8) -0.00226(5) 0.00963(5) -0.00133(4)
O1 0.0294(14) 0.0246(13) 0.0297(14) 0.0033(11) 0.0166(12) 0.0027(11)
O2 0.0333(15) 0.0174(12) 0.0346(15) 0.0016(11) 0.0206(12) -0.0004(11)
O3 0.0155(12) 0.0198(13) 0.0423(16) -0.0088(11) 0.0153(12) -0.0025(10)
O4 0.0178(13) 0.0335(15) 0.0487(17) -0.0198(13) 0.0174(13) -0.0055(11)
O5 0.0185(13) 0.0272(14) 0.0415(16) 0.0149(12) 0.0167(12) 0.0083(11)
O6 0.0175(13) 0.0265(14) 0.0422(16) 0.0170(12) 0.0173(12) 0.0089(11)
O7 0.0165(12) 0.0176(12) 0.0341(14) -0.0095(11) 0.0126(11) -0.0040(10)
O8 0.0139(11) 0.0207(12) 0.0317(14) -0.0096(10) 0.0117(11) -0.0033(10)
O9 0.0466(19) 0.0407(18) 0.0217(14) -0.0003(13) -0.0063(13) -0.0014(15)
O10 0.0456(18) 0.0221(15) 0.0430(18) -0.0098(13) 0.0094(15) -0.0079(13)
O11 0.064(3) 0.104(3) 0.065(3) 0.031(2) 0.049(2) 0.035(2)
O12 0.065(3) 0.108(4) 0.052(2) 0.001(2) 0.020(2) -0.010(3)
O13 0.089(3) 0.071(3) 0.164(5) -0.025(3) 0.093(4) 0.004(3)
N1 0.0166(14) 0.0237(16) 0.0234(16) -0.0033(13) 0.0074(13) -0.0032(12)
N2 0.052(2) 0.0283(19) 0.052(2) -0.0039(17) 0.040(2) -0.0084(17)
C1 0.0129(15) 0.0156(16) 0.0180(16) 0.0001(13) 0.0059(13) -0.0006(13)
C2 0.0177(16) 0.0138(16) 0.0317(19) 0.0020(14) 0.0141(15) 0.0022(13)
C3 0.0202(17) 0.0193(18) 0.045(2) -0.0040(16) 0.0210(17) -0.0026(14)
C4 0.0200(17) 0.0164(17) 0.035(2) -0.0001(15) 0.0170(16) -0.0001(14)
C5 0.0177(16) 0.0166(16) 0.0228(18) 0.0035(14) 0.0106(14) 0.0030(13)
C6 0.0184(17) 0.0201(17) 0.0249(18) 0.0067(14) 0.0122(15) 0.0053(14)
C7 0.0206(18) 0.0194(17) 0.0276(19) 0.0046(15) 0.0121(15) 0.0047(14)
C8 0.0115(15) 0.0182(16) 0.0171(16) -0.0001(13) 0.0051(13) -0.0022(13)
C9 0.0140(16) 0.0183(17) 0.0252(18) -0.0029(14) 0.0107(14) -0.0019(13)
C10 0.0114(15) 0.0169(16) 0.0216(17) 0.0011(14) 0.0051(13) -0.0003(13)
C11 0.082(4) 0.032(2) 0.051(3) -0.008(2) 0.049(3) -0.014(2)
C12 0.065(4) 0.042(3) 0.073(4) 0.003(3) 0.037(3) -0.005(3)

loop_
_atom_type_symbol
_atom_type_description
_atom_type_scat_dispersion_real
_atom_type_scat_dispersion_imag
_atom_type_scat_source
C C 0.0033 0.0016 'International Tables Vol C Tables 4.2.6.8 and 6.1.1.4'
H H 0.0000 0.0000 'International Tables Vol C Tables 4.2.6.8 and 6.1.1.4'
N N 0.0061 0.0033 'International Tables Vol C Tables 4.2.6.8 and 6.1.1.4'
O O 0.0106 0.0060 'International Tables Vol C Tables 4.2.6.8 and 6.1.1.4'
U U -9.6767 9.6646 'International Tables Vol C Tables 4.2.6.8 and 6.1.1.4'

loop_
_geom_angle_atom_site_label_1
_geom_angle_atom_site_label_2
_geom_angle_atom_site_label_3
_geom_angle
_geom_angle_site_symmetry_1
_geom_angle_site_symmetry_3
_geom_angle_publ_flag
O1 U1 O2 178.75(12) . . ?
O1 U1 O7 93.26(10) . 1_455 ?
O2 U1 O7 87.55(10) . 1_455 ?
O1 U1 O6 87.68(11) . 2_656 ?
O2 U1 O6 93.53(11) . 2_656 ?
O7 U1 O6 64.61(8) 1_455 2_656 ?
O1 U1 O4 87.86(11) . . ?
O2 U1 O4 91.26(11) . . ?
O7 U1 O4 175.63(8) 1_455 . ?
O6 U1 O4 119.69(8) 2_656 . ?
O1 U1 O3 91.93(11) . . ?
O2 U1 O3 86.82(10) . . ?
O7 U1 O3 123.37(8) 1_455 . ?
O6 U1 O3 172.01(8) 2_656 . ?
O4 U1 O3 52.33(8) . . ?
O1 U1 O8 87.85(11) . 1_455 ?
O2 U1 O8 91.88(10) . 1_455 ?
O7 U1 O8 52.70(8) 1_455 1_455 ?
O6 U1 O8 116.70(8) 2_656 1_455 ?
O4 U1 O8 123.18(8) . 1_455 ?
O3 U1 O8 71.25(8) . 1_455 ?
O1 U1 O5 92.34(11) . 2_656 ?
O2 U1 O5 88.16(11) . 2_656 ?
O7 U1 O5 116.02(8) 1_455 2_656 ?
O6 U1 O5 52.03(8) 2_656 2_656 ?
O4 U1 O5 68.13(8) . 2_656 ?
O3 U1 O5 120.04(8) . 2_656 ?
O8 U1 O5 168.68(8) 1_455 2_656 ?
O1 U1 C10 88.57(11) . 1_455 ?
O2 U1 C10 91.74(11) . 1_455 ?
O7 U1 C10 26.44(9) 1_455 1_455 ?
O6 U1 C10 90.36(9) 2_656 1_455 ?
O4 U1 C10 149.54(9) . 1_455 ?
O3 U1 C10 97.60(9) . 1_455 ?
O8 U1 C10 26.41(9) 1_455 1_455 ?
O5 U1 C10 142.27(9) 2_656 1_455 ?
O1 U1 C4 90.06(11) . . ?
O2 U1 C4 88.76(11) . . ?
O7 U1 C4 149.55(9) 1_455 . ?
O6 U1 C4 145.82(9) 2_656 . ?
O4 U1 C4 26.14(9) . . ?
O3 U1 C4 26.19(9) . . ?
O8 U1 C4 97.27(9) 1_455 . ?
O5 U1 C4 94.04(9) 2_656 . ?
C10 U1 C4 123.68(10) 1_455 . ?
O1 U1 C7 89.47(11) . 2_656 ?
O2 U1 C7 91.48(11) . 2_656 ?
O7 U1 C7 90.32(9) 1_455 2_656 ?
O6 U1 C7 25.95(9) 2_656 2_656 ?
O4 U1 C7 93.92(9) . 2_656 ?
O3 U1 C7 146.10(9) . 2_656 ?
O8 U1 C7 142.65(9) 1_455 2_656 ?
O5 U1 C7 26.09(9) 2_656 2_656 ?
C10 U1 C7 116.30(10) 1_455 2_656 ?
C4 U1 C7 119.99(10) . 2_656 ?
C4 O3 U1 94.0(2) . . ?
C4 O4 U1 94.3(2) . . ?
C7 O5 U1 93.7(2) . 2_646 ?
C7 O6 U1 95.6(2) . 2_646 ?
C10 O7 U1 94.93(19) . 1_655 ?
C10 O8 U1 93.03(19) . 1_655 ?
H11A O11 H11B 106.2(17) . . ?
O9 N1 O10 122.5(3) . . ?
O9 N1 C1 117.2(3) . . ?
O10 N1 C1 120.2(3) . . ?
C12 N2 C11 113.7(4) . . ?
C12 N2 H2A 110(3) . . ?
C11 N2 H2A 111(3) . . ?
C12 N2 H2B 103(3) . . ?
C11 N2 H2B 112(3) . . ?
H2A N2 H2B 106(5) . . ?
C5 C1 C2 112.8(3) . . ?
C5 C1 N1 107.7(3) . . ?
C2 C1 N1 105.2(3) . . ?
C5 C1 C8 114.0(3) . . ?
C2 C1 C8 111.1(3) . . ?
N1 C1 C8 105.1(3) . . ?
C1 C2 C3 115.6(3) . . ?
C1 C2 H2C 108.4 . . ?
C3 C2 H2C 108.4 . . ?
C1 C2 H2D 108.4 . . ?
C3 C2 H2D 108.4 . . ?
H2C C2 H2D 107.4 . . ?
C4 C3 C2 111.5(3) . . ?
C4 C3 H3A 109.3 . . ?
C2 C3 H3A 109.3 . . ?
C4 C3 H3B 109.3 . . ?
C2 C3 H3B 109.3 . . ?
H3A C3 H3B 108.0 . . ?
O4 C4 O3 119.4(3) . . ?
O4 C4 C3 119.4(3) . . ?
O3 C4 C3 121.1(3) . . ?
O4 C4 U1 59.54(18) . . ?
O3 C4 U1 59.83(17) . . ?
C3 C4 U1 178.1(3) . . ?
C1 C5 C6 115.9(3) . . ?
C1 C5 H5A 108.3 . . ?
C6 C5 H5A 108.3 . . ?
C1 C5 H5B 108.3 . . ?
C6 C5 H5B 108.3 . . ?
H5A C5 H5B 107.4 . . ?
C7 C6 C5 113.8(3) . . ?
C7 C6 H6A 108.8 . . ?
C5 C6 H6A 108.8 . . ?
C7 C6 H6B 108.8 . . ?
C5 C6 H6B 108.8 . . ?
H6A C6 H6B 107.7 . . ?
O6 C7 O5 118.6(3) . . ?
O6 C7 C6 119.4(3) . . ?
O5 C7 C6 121.9(3) . . ?
O6 C7 U1 58.44(18) . 2_646 ?
O5 C7 U1 60.18(18) . 2_646 ?
C6 C7 U1 175.5(3) . 2_646 ?
C9 C8 C1 112.9(3) . . ?
C9 C8 H8A 109.0 . . ?
C1 C8 H8A 109.0 . . ?
C9 C8 H8B 109.0 . . ?
C1 C8 H8B 109.0 . . ?
H8A C8 H8B 107.8 . . ?
C10 C9 C8 115.5(3) . . ?
C10 C9 H9A 108.4 . . ?
C8 C9 H9A 108.4 . . ?
C10 C9 H9B 108.4 . . ?
C8 C9 H9B 108.4 . . ?
H9A C9 H9B 107.5 . . ?
O8 C10 O7 118.7(3) . . ?
O8 C10 C9 123.0(3) . . ?
O7 C10 C9 118.2(3) . . ?
O8 C10 U1 60.56(16) . 1_655 ?
O7 C10 U1 58.63(16) . 1_655 ?
C9 C10 U1 169.6(2) . 1_655 ?
N2 C11 H11C 109.5 . . ?
N2 C11 H11D 109.5 . . ?
H11C C11 H11D 109.5 . . ?
N2 C11 H11E 109.5 . . ?
H11C C11 H11E 109.5 . . ?
H11D C11 H11E 109.5 . . ?
N2 C12 H12C 109.5 . . ?
N2 C12 H12D 109.5 . . ?
H12C C12 H12D 109.5 . . ?
N2 C12 H12E 109.5 . . ?
H12C C12 H12E 109.5 . . ?
H12D C12 H12E 109.5 . . ?

loop_
_geom_bond_atom_site_label_1
_geom_bond_atom_site_label_2
_geom_bond_distance
_geom_bond_site_symmetry_2
_geom_bond_publ_flag
U1 O1 1.763(3) . ?
U1 O2 1.769(3) . ?
U1 O7 2.440(2) 1_455 ?
U1 O6 2.458(2) 2_656 ?
U1 O4 2.469(3) . ?
U1 O3 2.475(2) . ?
U1 O8 2.483(2) 1_455 ?
U1 O5 2.496(2) 2_656 ?
U1 C10 2.847(3) 1_455 ?
U1 C4 2.856(3) . ?
U1 C7 2.871(4) 2_656 ?
O3 C4 1.264(4) . ?
O4 C4 1.262(4) . ?
O5 C7 1.265(4) . ?
O6 C7 1.262(4) . ?
O7 C10 1.272(4) . ?
O8 C10 1.268(4) . ?
O9 N1 1.205(4) . ?
O10 N1 1.221(4) . ?
O11 H11A 0.842(10) . ?
O11 H11B 0.842(10) . ?
N1 C1 1.535(4) . ?
N2 C12 1.457(7) . ?
N2 C11 1.458(6) . ?
N2 H2A 0.89(6) . ?
N2 H2B 0.93(6) . ?
C1 C5 1.519(4) . ?
C1 C2 1.521(4) . ?
C1 C8 1.539(4) . ?
C2 C3 1.526(5) . ?
C2 H2C 0.9900 . ?
C2 H2D 0.9900 . ?
C3 C4 1.512(5) . ?
C3 H3A 0.9900 . ?
C3 H3B 0.9900 . ?
C5 C6 1.533(4) . ?
C5 H5A 0.9900 . ?
C5 H5B 0.9900 . ?
C6 C7 1.504(5) . ?
C6 H6A 0.9900 . ?
C6 H6B 0.9900 . ?
C8 C9 1.520(5) . ?
C8 H8A 0.9900 . ?
C8 H8B 0.9900 . ?
C9 C10 1.501(4) . ?
C9 H9A 0.9900 . ?
C9 H9B 0.9900 . ?
C11 H11C 0.9800 . ?
C11 H11D 0.9800 . ?
C11 H11E 0.9800 . ?
C12 H12C 0.9800 . ?
C12 H12D 0.9800 . ?
C12 H12E 0.9800 . ?

loop_
_geom_hbond_atom_site_label_D
_geom_hbond_atom_site_label_H
_geom_hbond_atom_site_label_A
_geom_hbond_distance_DH
_geom_hbond_distance_HA
_geom_hbond_distance_DA
_geom_hbond_angle_DHA
_geom_hbond_site_symmetry_A
_geom_hbond_publ_flag
O11 H11A O2 0.842(10) 2.155(17) 2.981(5) 167(6) 4_676 yes
O11 H11B O5 0.842(10) 1.986(14) 2.823(4) 172(7) . yes
N2 H2A O6 0.89(6) 2.16(6) 2.911(5) 142(5) . yes
N2 H2A O7 0.89(6) 2.15(5) 2.877(5) 138(4) 2_746 yes
N2 H2B O10 0.93(6) 2.37(5) 2.857(5) 113(4) 3_766 yes
N2 H2B O13 0.93(6) 1.91(6) 2.779(6) 154(5) . yes
C2 H2C O2 0.99 2.60 3.281(4) 126.1 3_676 yes
C3 H3A O12 0.99 2.48 3.353(6) 146.2 . yes
C6 H6A O10 0.99 2.53 3.060(5) 113.0 . yes
C6 H6B O9 0.99 2.54 3.106(5) 116.3 4_676 yes
C9 H9B O9 0.99 2.51 3.255(5) 131.5 4_676 yes
C12 H12E O12 0.98 2.53 3.349(7) 141.6 1_655 yes
